data_1501915
loop_
_publ_author_name
'Cao, Jian'
'Yang, Xiongfa'
'Hua, Xilin'
'Deng, Yuan'
'Lai, Guoqiao'

_publ_section_title
;
 Synthesis of 2-azaanthracenes via a sequential Sonogashira
 coupling/alkynyl imine-allenyl imine
 isomerization/aza-Diels-Alder/elimination-aromatization reaction.
;
_journal_issue 3
_journal_name_full 'Organic letters'
_journal_page_first 478
_journal_page_last 481
_journal_paper_doi 10.1021/ol1028207
_journal_volume 13
_journal_year 2011
_chemical_formula_sum 'C32 H23 N'
_chemical_formula_weight 421.51
_chemical_name_systematic
; 
 ? 
;
_space_group_IT_number 33
_symmetry_cell_setting orthorhombic
_symmetry_space_group_name_Hall 'P 2c -2n'
_symmetry_space_group_name_H-M 'P n a 21'
_atom_sites_solution_hydrogens geom
_atom_sites_solution_primary direct
_atom_sites_solution_secondary difmap
_audit_creation_method SHELXL-97
_cell_angle_alpha 90.00
_cell_angle_beta 90.00
_cell_angle_gamma 90.00
_cell_formula_units_Z 4
_cell_length_a 17.827(4)
_cell_length_b 11.746(2)
_cell_length_c 11.045(2)
_cell_measurement_reflns_used 3479
_cell_measurement_temperature 296(2)
_cell_measurement_theta_max 27.47
_cell_measurement_theta_min 2.19
_cell_volume 2312.8(8)
_computing_cell_refinement 'Bruker SAINT'
_computing_data_collection 'Bruker APEX2'
_computing_data_reduction 'Bruker SAINT'
_computing_molecular_graphics 'Bruker SHELXTL'
_computing_publication_material 'Bruker SHELXTL'
_computing_structure_refinement 'SHELXL-97 (Sheldrick, 2008)'
_computing_structure_solution 'SHELXS-97 (Sheldrick, 2008)'
_diffrn_ambient_temperature 296(2)
_diffrn_measured_fraction_theta_full 0.998
_diffrn_measured_fraction_theta_max 0.998
_diffrn_measurement_device_type 'Bruker APEX-II CCD'
_diffrn_measurement_method '\f and \w scans'
_diffrn_radiation_monochromator graphite
_diffrn_radiation_source 'fine-focus sealed tube'
_diffrn_radiation_type MoK\a
_diffrn_radiation_wavelength 0.71073
_diffrn_reflns_av_R_equivalents 0.0257
_diffrn_reflns_av_sigmaI/netI 0.0344
_diffrn_reflns_limit_h_max 21
_diffrn_reflns_limit_h_min -16
_diffrn_reflns_limit_k_max 12
_diffrn_reflns_limit_k_min -13
_diffrn_reflns_limit_l_max 13
_diffrn_reflns_limit_l_min -13
_diffrn_reflns_number 8505
_diffrn_reflns_theta_full 25.00
_diffrn_reflns_theta_max 25.00
_diffrn_reflns_theta_min 2.08
_exptl_absorpt_coefficient_mu 0.070
_exptl_absorpt_correction_T_max 0.986
_exptl_absorpt_correction_T_min 0.974
_exptl_absorpt_correction_type multi-scan
_exptl_crystal_colour colorless
_exptl_crystal_density_diffrn 1.211
_exptl_crystal_density_method 'not measured'
_exptl_crystal_description block
_exptl_crystal_F_000 888
_exptl_crystal_size_max 0.38
_exptl_crystal_size_mid 0.32
_exptl_crystal_size_min 0.20
_refine_diff_density_max 0.179
_refine_diff_density_min -0.181
_refine_diff_density_rms 0.044
_refine_ls_abs_structure_details 'Flack H D (1983), Acta Cryst. A39, 876-881'
_refine_ls_abs_structure_Flack 4(4)
_refine_ls_extinction_method none
_refine_ls_goodness_of_fit_ref 1.095
_refine_ls_hydrogen_treatment constr
_refine_ls_matrix_type full
_refine_ls_number_parameters 299
_refine_ls_number_reflns 3893
_refine_ls_number_restraints 1
_refine_ls_restrained_S_all 1.095
_refine_ls_R_factor_all 0.0508
_refine_ls_R_factor_gt 0.0383
_refine_ls_shift/su_max 0.026
_refine_ls_shift/su_mean 0.001
_refine_ls_structure_factor_coef Fsqd
_refine_ls_weighting_details 'calc w=1/[\s^2^(Fo^2^)+(0.0725P)^2^+0.0000P] where P=(Fo^2^+2Fc^2^)/3'
_refine_ls_weighting_scheme calc
_refine_ls_wR_factor_gt 0.1008
_refine_ls_wR_factor_ref 0.1170
_reflns_number_gt 3264
_reflns_number_total 3893
_reflns_threshold_expression >2sigma(I)
_cod_data_source_file ol1028207_si_002.cif
_cod_data_source_block 20101010a
_cod_depositor_comments
;
The following automatic conversions were performed:

'_exptl_absorpt_correction_type' value 'Multi-scan' changed to
'multi-scan' according to
/home/saulius/struct/CIF-dictionaries/cif_core.dic dictionary named
'cif_core.dic' version 2.4.1 from 2010-06-29.

Automatic conversion script
Id: cif_fix_values 1715 2011-07-08 13:25:40Z adriana 
;
_cod_original_sg_symbol_H-M Pna2(1)
_cod_database_code 1501915

loop_
_symmetry_equiv_pos_as_xyz
'x, y, z'
'-x, -y, z+1/2'
'x+1/2, -y+1/2, z'
'-x+1/2, y+1/2, z+1/2'

loop_
_atom_site_label
_atom_site_type_symbol
_atom_site_fract_x
_atom_site_fract_y
_atom_site_fract_z
_atom_site_U_iso_or_equiv
_atom_site_adp_type
_atom_site_occupancy
_atom_site_symmetry_multiplicity
_atom_site_calc_flag
_atom_site_refinement_flags
N1 N 0.12657(10) 0.95938(15) 0.34659(16) 0.0450(4) Uani 1 1 d .
C4 C 0.12328(11) 1.02345(19) 0.5539(2) 0.0420(5) Uani 1 1 d .
C12 C 0.10894(12) 1.0910(2) 0.7614(2) 0.0496(5) Uani 1 1 d .
C6 C 0.13768(13) 0.8917(2) 0.7212(2) 0.0473(5) Uani 1 1 d .
H6 H 0.1476 0.8188 0.7498 0.057 Uiso 1 1 calc R
C2 C 0.14328(11) 0.82086(17) 0.5071(2) 0.0415(5) Uani 1 1 d .
C5 C 0.12134(11) 1.04265(17) 0.4254(2) 0.0418(5) Uani 1 1 d .
C7 C 0.12476(13) 0.9794(2) 0.8039(2) 0.0492(6) Uani 1 1 d .
C1 C 0.13693(11) 0.84946(17) 0.3868(2) 0.0411(5) Uani 1 1 d .
C13 C 0.10924(12) 1.11089(19) 0.6375(2) 0.0477(5) Uani 1 1 d .
H13 H 0.0999 1.1841 0.6091 0.057 Uiso 1 1 calc R
C3 C 0.13600(11) 0.91126(19) 0.5960(2) 0.0415(5) Uani 1 1 d .
C20 C 0.13993(11) 0.76567(17) 0.2849(2) 0.0427(5) Uani 1 1 d .
C14 C 0.11229(12) 1.15922(18) 0.3758(2) 0.0447(5) Uani 1 1 d .
C23 C 0.14226(15) 0.61366(19) 0.0882(2) 0.0549(6) Uani 1 1 d .
C17 C 0.09178(19) 1.3775(2) 0.2865(3) 0.0715(8) Uani 1 1 d .
H17 H 0.0846 1.4509 0.2571 0.086 Uiso 1 1 calc R
C26 C 0.19463(12) 0.68244(18) 0.2758(2) 0.0503(5) Uani 1 1 d .
H26 H 0.2310 0.6761 0.3358 0.060 Uiso 1 1 calc R
C22 C 0.08755(15) 0.6968(2) 0.0971(2) 0.0585(6) Uani 1 1 d .
H22 H 0.0507 0.7019 0.0378 0.070 Uiso 1 1 calc R
C25 C 0.19556(14) 0.6086(2) 0.1780(2) 0.0569(6) Uani 1 1 d .
H25 H 0.2333 0.5541 0.1730 0.068 Uiso 1 1 calc R
C24 C 0.1431(2) 0.5307(3) -0.0163(3) 0.0878(10) Uani 1 1 d .
H24A H 0.1901 0.4907 -0.0173 0.132 Uiso 1 1 calc R
H24B H 0.1370 0.5715 -0.0910 0.132 Uiso 1 1 calc R
H24C H 0.1028 0.4772 -0.0071 0.132 Uiso 1 1 calc R
C18 C 0.03775(17) 1.2952(2) 0.2682(3) 0.0724(7) Uani 1 1 d .
H18 H -0.0062 1.3132 0.2272 0.087 Uiso 1 1 calc R
C15 C 0.16618(14) 1.2427(2) 0.3937(3) 0.0617(6) Uani 1 1 d .
H15 H 0.2096 1.2257 0.4368 0.074 Uiso 1 1 calc R
C16 C 0.15577(17) 1.3507(2) 0.3481(3) 0.0702(8) Uani 1 1 d .
H16 H 0.1926 1.4058 0.3593 0.084 Uiso 1 1 calc R
C19 C 0.04902(15) 1.1863(2) 0.3107(2) 0.0610(6) Uani 1 1 d .
H19 H 0.0134 1.1304 0.2952 0.073 Uiso 1 1 calc R
C21 C 0.08697(13) 0.77210(19) 0.1927(2) 0.0518(5) Uani 1 1 d .
H21 H 0.0504 0.8285 0.1957 0.062 Uiso 1 1 calc R
C10 C 0.09103(17) 1.1551(3) 0.9673(2) 0.0738(8) Uani 1 1 d .
H10 H 0.0795 1.2127 1.0221 0.089 Uiso 1 1 calc R
C11 C 0.09286(15) 1.1783(2) 0.8478(2) 0.0646(7) Uani 1 1 d .
H11 H 0.0835 1.2521 0.8212 0.078 Uiso 1 1 calc R
C8 C 0.12344(16) 0.9602(2) 0.9324(2) 0.0636(7) Uani 1 1 d .
H8 H 0.1346 0.8881 0.9622 0.076 Uiso 1 1 calc R
C9 C 0.10655(17) 1.0438(3) 1.0102(2) 0.0718(8) Uani 1 1 d .
H9 H 0.1050 1.0287 1.0928 0.086 Uiso 1 1 calc R
C28 C 0.09360(14) 0.6244(2) 0.5334(2) 0.0563(6) Uani 1 1 d .
H28 H 0.0510 0.6462 0.4908 0.068 Uiso 1 1 calc R
C32 C 0.21447(14) 0.6656(2) 0.6131(2) 0.0594(6) Uani 1 1 d .
H32 H 0.2539 0.7160 0.6256 0.071 Uiso 1 1 calc R
C27 C 0.15109(13) 0.70180(17) 0.54983(19) 0.0454(5) Uani 1 1 d .
C31 C 0.21946(18) 0.5559(2) 0.6576(3) 0.0735(8) Uani 1 1 d .
H31 H 0.2625 0.5325 0.6983 0.088 Uiso 1 1 calc R
C30 C 0.1611(2) 0.4816(2) 0.6417(3) 0.0787(8) Uani 1 1 d .
H30 H 0.1639 0.4083 0.6732 0.094 Uiso 1 1 calc R
C29 C 0.09835(18) 0.5156(2) 0.5791(3) 0.0755(8) Uani 1 1 d .
H29 H 0.0589 0.4649 0.5675 0.091 Uiso 1 1 calc R

loop_
_atom_site_aniso_label
_atom_site_aniso_U_11
_atom_site_aniso_U_22
_atom_site_aniso_U_33
_atom_site_aniso_U_23
_atom_site_aniso_U_13
_atom_site_aniso_U_12
N1 0.0562(10) 0.0459(10) 0.0329(11) -0.0014(8) 0.0020(8) -0.0012(7)
C4 0.0479(11) 0.0436(11) 0.0346(13) -0.0021(10) 0.0015(9) -0.0036(8)
C12 0.0528(12) 0.0581(14) 0.0378(14) -0.0050(11) 0.0040(10) -0.0025(10)
C6 0.0604(13) 0.0480(12) 0.0337(12) 0.0015(10) 0.0021(10) -0.0052(9)
C2 0.0459(11) 0.0445(11) 0.0341(12) 0.0003(10) 0.0019(9) -0.0025(8)
C5 0.0489(12) 0.0427(12) 0.0337(12) -0.0016(9) 0.0036(9) -0.0021(8)
C7 0.0571(13) 0.0593(14) 0.0313(12) -0.0025(11) 0.0011(10) -0.0093(10)
C1 0.0480(11) 0.0394(11) 0.0359(13) 0.0003(10) 0.0014(9) -0.0004(8)
C13 0.0589(13) 0.0485(12) 0.0355(12) -0.0046(11) 0.0006(10) 0.0006(9)
C3 0.0448(10) 0.0476(12) 0.0321(11) -0.0010(9) 0.0018(9) -0.0048(8)
C20 0.0536(11) 0.0434(11) 0.0313(11) -0.0003(9) 0.0061(9) -0.0052(8)
C14 0.0607(12) 0.0450(11) 0.0283(12) -0.0018(9) 0.0046(10) 0.0016(9)
C23 0.0806(16) 0.0478(13) 0.0364(14) -0.0051(10) 0.0106(12) -0.0101(11)
C17 0.108(2) 0.0522(15) 0.0544(16) 0.0106(13) 0.0133(17) 0.0069(14)
C26 0.0510(12) 0.0587(13) 0.0413(12) -0.0029(11) 0.0031(10) 0.0045(9)
C22 0.0776(16) 0.0578(14) 0.0399(14) 0.0004(11) -0.0102(12) -0.0084(11)
C25 0.0647(13) 0.0525(13) 0.0535(15) -0.0087(12) 0.0132(12) 0.0040(11)
C24 0.125(3) 0.081(2) 0.0573(19) -0.0290(17) 0.0091(18) -0.0080(18)
C18 0.0874(18) 0.0729(17) 0.0570(16) 0.0187(15) -0.0115(14) 0.0111(14)
C15 0.0677(14) 0.0542(14) 0.0631(16) 0.0008(12) -0.0030(13) -0.0049(11)
C16 0.0905(19) 0.0447(13) 0.075(2) 0.0021(14) 0.0042(16) -0.0096(12)
C19 0.0694(15) 0.0616(14) 0.0518(15) 0.0111(12) -0.0103(12) -0.0061(11)
C21 0.0639(13) 0.0503(12) 0.0411(13) 0.0024(11) -0.0036(11) 0.0050(10)
C10 0.096(2) 0.090(2) 0.0361(15) -0.0221(15) 0.0027(14) 0.0087(15)
C11 0.0785(16) 0.0685(16) 0.0470(16) -0.0142(12) 0.0029(13) 0.0064(12)
C8 0.0829(18) 0.0722(18) 0.0359(15) 0.0028(13) 0.0027(12) -0.0068(12)
C9 0.095(2) 0.091(2) 0.0287(14) -0.0066(14) 0.0063(13) -0.0057(15)
C28 0.0683(14) 0.0493(12) 0.0511(15) -0.0053(11) 0.0050(12) -0.0039(10)
C32 0.0703(15) 0.0641(15) 0.0436(14) 0.0070(12) -0.0032(12) 0.0065(11)
C27 0.0607(12) 0.0446(11) 0.0308(11) -0.0019(10) 0.0081(10) 0.0007(9)
C31 0.106(2) 0.0691(17) 0.0457(15) 0.0080(13) -0.0054(15) 0.0252(16)
C30 0.137(3) 0.0457(14) 0.0538(17) 0.0058(13) 0.0085(19) 0.0075(16)
C29 0.105(2) 0.0469(14) 0.074(2) -0.0059(14) 0.0159(18) -0.0159(14)

loop_
_atom_type_symbol
_atom_type_description
_atom_type_scat_dispersion_real
_atom_type_scat_dispersion_imag
_atom_type_scat_source
C C 0.0033 0.0016 'International Tables Vol C Tables 4.2.6.8 and 6.1.1.4'
H H 0.0000 0.0000 'International Tables Vol C Tables 4.2.6.8 and 6.1.1.4'
N N 0.0061 0.0033 'International Tables Vol C Tables 4.2.6.8 and 6.1.1.4'

loop_
_geom_angle_atom_site_label_1
_geom_angle_atom_site_label_2
_geom_angle_atom_site_label_3
_geom_angle
C5 N1 C1 119.63(18)
C13 C4 C3 119.6(2)
C13 C4 C5 122.0(2)
C3 C4 C5 118.30(19)
C13 C12 C7 118.7(2)
C13 C12 C11 122.6(2)
C7 C12 C11 118.7(2)
C7 C6 C3 121.4(2)
C7 C6 H6 119.3
C3 C6 H6 119.3
C1 C2 C3 117.87(18)
C1 C2 C27 123.08(19)
C3 C2 C27 118.87(19)
N1 C5 C4 122.41(19)
N1 C5 C14 116.82(19)
C4 C5 C14 120.76(19)
C6 C7 C12 119.8(2)
C6 C7 C8 122.3(2)
C12 C7 C8 117.9(2)
C2 C1 N1 123.44(19)
C2 C1 C20 124.26(18)
N1 C1 C20 112.30(18)
C12 C13 C4 121.7(2)
C12 C13 H13 119.1
C4 C13 H13 119.1
C6 C3 C4 118.7(2)
C6 C3 C2 123.1(2)
C4 C3 C2 118.22(19)
C26 C20 C21 117.6(2)
C26 C20 C1 123.0(2)
C21 C20 C1 119.38(18)
C19 C14 C15 118.6(2)
C19 C14 C5 119.7(2)
C15 C14 C5 121.7(2)
C25 C23 C22 117.8(2)
C25 C23 C24 121.1(2)
C22 C23 C24 121.1(3)
C16 C17 C18 119.7(2)
C16 C17 H17 120.2
C18 C17 H17 120.2
C20 C26 C25 120.5(2)
C20 C26 H26 119.8
C25 C26 H26 119.8
C21 C22 C23 120.9(2)
C21 C22 H22 119.6
C23 C22 H22 119.6
C23 C25 C26 121.8(2)
C23 C25 H25 119.1
C26 C25 H25 119.1
C23 C24 H24A 109.5
C23 C24 H24B 109.5
H24A C24 H24B 109.5
C23 C24 H24C 109.5
H24A C24 H24C 109.5
H24B C24 H24C 109.5
C19 C18 C17 119.9(3)
C19 C18 H18 120.0
C17 C18 H18 120.0
C16 C15 C14 120.4(3)
C16 C15 H15 119.8
C14 C15 H15 119.8
C17 C16 C15 120.5(2)
C17 C16 H16 119.8
C15 C16 H16 119.8
C14 C19 C18 120.9(2)
C14 C19 H19 119.6
C18 C19 H19 119.6
C22 C21 C20 121.4(2)
C22 C21 H21 119.3
C20 C21 H21 119.3
C11 C10 C9 120.5(3)
C11 C10 H10 119.7
C9 C10 H10 119.7
C10 C11 C12 121.0(3)
C10 C11 H11 119.5
C12 C11 H11 119.5
C9 C8 C7 121.5(3)
C9 C8 H8 119.3
C7 C8 H8 119.3
C8 C9 C10 120.4(3)
C8 C9 H9 119.8
C10 C9 H9 119.8
C29 C28 C27 121.1(2)
C29 C28 H28 119.4
C27 C28 H28 119.4
C31 C32 C27 121.0(2)
C31 C32 H32 119.5
C27 C32 H32 119.5
C28 C27 C32 117.8(2)
C28 C27 C2 120.6(2)
C32 C27 C2 121.5(2)
C30 C31 C32 120.0(3)
C30 C31 H31 120.0
C32 C31 H31 120.0
C31 C30 C29 119.9(3)
C31 C30 H30 120.0
C29 C30 H30 120.0
C30 C29 C28 120.3(3)
C30 C29 H29 119.9
C28 C29 H29 119.9

loop_
_geom_bond_atom_site_label_1
_geom_bond_atom_site_label_2
_geom_bond_distance
N1 C5 1.312(3)
N1 C1 1.378(3)
C4 C13 1.403(3)
C4 C3 1.416(3)
C4 C5 1.438(3)
C12 C13 1.388(3)
C12 C7 1.422(3)
C12 C11 1.430(3)
C6 C7 1.395(3)
C6 C3 1.402(3)
C6 H6 0.9300
C2 C1 1.376(3)
C2 C3 1.452(3)
C2 C27 1.482(3)
C5 C14 1.483(3)
C7 C8 1.437(4)
C1 C20 1.495(3)
C13 H13 0.9300
C20 C26 1.384(3)
C20 C21 1.391(3)
C14 C19 1.375(3)
C14 C15 1.387(3)
C23 C25 1.375(4)
C23 C22 1.384(4)
C23 C24 1.511(4)
C17 C16 1.365(4)
C17 C18 1.380(4)
C17 H17 0.9300
C26 C25 1.386(3)
C26 H26 0.9300
C22 C21 1.378(3)
C22 H22 0.9300
C25 H25 0.9300
C24 H24A 0.9600
C24 H24B 0.9600
C24 H24C 0.9600
C18 C19 1.377(3)
C18 H18 0.9300
C15 C16 1.378(4)
C15 H15 0.9300
C16 H16 0.9300
C19 H19 0.9300
C21 H21 0.9300
C10 C11 1.348(4)
C10 C9 1.418(4)
C10 H10 0.9300
C11 H11 0.9300
C8 C9 1.339(4)
C8 H8 0.9300
C9 H9 0.9300
C28 C29 1.377(4)
C28 C27 1.382(3)
C28 H28 0.9300
C32 C31 1.382(3)
C32 C27 1.395(3)
C32 H32 0.9300
C31 C30 1.369(4)
C31 H31 0.9300
C30 C29 1.373(5)
C30 H30 0.9300
C29 H29 0.9300

loop_
_geom_torsion_atom_site_label_1
_geom_torsion_atom_site_label_2
_geom_torsion_atom_site_label_3
_geom_torsion_atom_site_label_4
_geom_torsion
C1 N1 C5 C4 -2.3(3)
C1 N1 C5 C14 178.39(17)
C13 C4 C5 N1 -172.67(19)
C3 C4 C5 N1 4.0(3)
C13 C4 C5 C14 6.6(3)
C3 C4 C5 C14 -176.71(18)
C3 C6 C7 C12 0.5(3)
C3 C6 C7 C8 177.6(2)
C13 C12 C7 C6 -2.1(3)
C11 C12 C7 C6 177.5(2)
C13 C12 C7 C8 -179.4(2)
C11 C12 C7 C8 0.2(3)
C3 C2 C1 N1 2.2(3)
C27 C2 C1 N1 177.24(18)
C3 C2 C1 C20 -177.38(18)
C27 C2 C1 C20 -2.4(3)
C5 N1 C1 C2 -0.9(3)
C5 N1 C1 C20 178.74(18)
C7 C12 C13 C4 1.2(3)
C11 C12 C13 C4 -178.3(2)
C3 C4 C13 C12 1.3(3)
C5 C4 C13 C12 178.0(2)
C7 C6 C3 C4 2.1(3)
C7 C6 C3 C2 -175.00(19)
C13 C4 C3 C6 -3.0(3)
C5 C4 C3 C6 -179.75(19)
C13 C4 C3 C2 174.25(18)
C5 C4 C3 C2 -2.5(3)
C1 C2 C3 C6 176.71(19)
C27 C2 C3 C6 1.5(3)
C1 C2 C3 C4 -0.4(3)
C27 C2 C3 C4 -175.61(18)
C2 C1 C20 C26 -47.7(3)
N1 C1 C20 C26 132.7(2)
C2 C1 C20 C21 134.0(2)
N1 C1 C20 C21 -45.6(2)
N1 C5 C14 C19 64.0(3)
C4 C5 C14 C19 -115.3(3)
N1 C5 C14 C15 -116.2(3)
C4 C5 C14 C15 64.5(3)
C21 C20 C26 C25 -0.3(3)
C1 C20 C26 C25 -178.6(2)
C25 C23 C22 C21 0.3(4)
C24 C23 C22 C21 179.9(2)
C22 C23 C25 C26 1.0(4)
C24 C23 C25 C26 -178.6(2)
C20 C26 C25 C23 -1.0(3)
C16 C17 C18 C19 -0.8(4)
C19 C14 C15 C16 0.7(4)
C5 C14 C15 C16 -179.1(2)
C18 C17 C16 C15 -1.1(5)
C14 C15 C16 C17 1.1(5)
C15 C14 C19 C18 -2.6(4)
C5 C14 C19 C18 177.2(2)
C17 C18 C19 C14 2.7(4)
C23 C22 C21 C20 -1.6(4)
C26 C20 C21 C22 1.6(3)
C1 C20 C21 C22 180.0(2)
C9 C10 C11 C12 1.3(4)
C13 C12 C11 C10 178.1(3)
C7 C12 C11 C10 -1.4(4)
C6 C7 C8 C9 -176.0(2)
C12 C7 C8 C9 1.2(4)
C7 C8 C9 C10 -1.4(4)
C11 C10 C9 C8 0.2(5)
C29 C28 C27 C32 0.7(3)
C29 C28 C27 C2 -176.0(2)
C31 C32 C27 C28 0.1(3)
C31 C32 C27 C2 176.8(2)
C1 C2 C27 C28 -65.0(3)
C3 C2 C27 C28 110.0(2)
C1 C2 C27 C32 118.4(2)
C3 C2 C27 C32 -66.6(3)
C27 C32 C31 C30 -1.2(4)
C32 C31 C30 C29 1.5(4)
C31 C30 C29 C28 -0.7(5)
C27 C28 C29 C30 -0.4(4)
